data_2101575
loop_
_publ_author_name
'Abrahams, S. C.'

_publ_section_title
;
 New ferroelectric inorganic materials predicted in point group
 4<i>mm</i>
;
_journal_issue 5
_journal_name_full 'Acta Crystallographica Section B'
_journal_page_first 790
_journal_page_last 805
_journal_paper_doi 10.1107/S0108768196004594
_journal_volume 52
_journal_year 1996
_chemical_formula_sum 'C4 Br0.3 D6 K2 N4 O3 Pt'
_space_group_IT_number 99
_symmetry_cell_setting tetragonal
_symmetry_space_group_name_Hall 'P 4 -2'
_symmetry_space_group_name_H-M 'P 4 m m'
_cell_angle_alpha 90.0
_cell_angle_beta 90.0
_cell_angle_gamma 90.0
_cell_length_a 9.897(6)
_cell_length_b 9.897(6)
_cell_length_c 5.784(4)
_cell_volume 566.5(6)
_diffrn_radiation_type MoK\a
_diffrn_radiation_wavelength 0.71069
_cod_data_source_file an0527.cif
_cod_data_source_block AN0527a
_cod_original_formula_sum 'C4 D6 Br0.3 K2 N4 O3 Pt'
_cod_database_code 2101575

loop_
_symmetry_equiv_pos_as_xyz
x,y,z
-x,-y,z
-y,x,z
y,-x,z
x,-y,z
-x,y,z
-y,-x,z
y,x,z

loop_
_atom_site_label
_atom_site_fract_x
_atom_site_fract_y
_atom_site_fract_z
Pt1 .0 .0 .0
Pt2 .0 .0 .500(2)
K .1936(7) .5000 .258(2)
Br .5000 .5000 .503(2)
C1 .2015(2) .0 .006(2)
C2 .1428(2) .1428 .499(2)
N1 .3184(2) .0 .009(2)
N2 .22540(10) .2254 .491(2)
O1 .5000 .0 .595(2)
O2 .5000 .5000 .385(6)
O3 .3395(5) .3395 -.064(2)
D1 .4260(10) .0 .700(2)
D2 .472(4) .472 .269(11)
D3 .452(3) .452 .542(9)
D4 .4020(10) .3630(10) .837(2)
D5 .292(2) .286(9) .844(3)

loop_
_cod_related_entry_id
_cod_related_entry_database
_cod_related_entry_code
1 MPOD 1000118
